data_2209106
loop_
_publ_author_name
'Bhosekar, Gaurav'
'Je\&s, Inke'
'N\"ather, Christian'

_publ_section_title
;
 A redetermination of (acetonitrile-\k<i>N</i>)diiodozinc(II)
;
_journal_coeditor_code BT2080
_journal_issue 6
_journal_name_full 'Acta Crystallographica Section E'
_journal_page_first m1315
_journal_page_last m1316
_journal_paper_doi 10.1107/S1600536806017600
_journal_volume 62
_journal_year 2006
_chemical_formula_iupac '[Zn (C2 H3 N)2 I2]'
_chemical_formula_moiety 'C4 H6 I2 N2 Zn'
_chemical_formula_sum 'C4 H6 I2 N2 Zn'
_chemical_formula_weight 401.28
_chemical_name_systematic
;
Diiodobis(acetonitrile-N)zinc(II)
;
_space_group_IT_number 63
_symmetry_cell_setting orthorhombic
_symmetry_space_group_name_Hall '-C 2c 2'
_symmetry_space_group_name_H-M 'C m c m'
_atom_sites_solution_hydrogens geom
_atom_sites_solution_primary direct
_atom_sites_solution_secondary difmap
_audit_creation_method SHELXL-97
_cell_angle_alpha 90.00
_cell_angle_beta 90.00
_cell_angle_gamma 90.00
_cell_formula_units_Z 4
_cell_length_a 8.7049(7)
_cell_length_b 11.3913(11)
_cell_length_c 10.5121(11)
_cell_measurement_reflns_used 5962
_cell_measurement_temperature 220(2)
_cell_measurement_theta_max 25
_cell_measurement_theta_min 3
_cell_volume 1042.38(17)
_computing_cell_refinement IPDS
_computing_data_collection 'IPDS (Stoe, 1998)'
_computing_data_reduction IPDS
_computing_molecular_graphics 'XP in SHELXTL (Bruker, 1998)'
_computing_publication_material 'CIFTAB in SHELXTL (Bruker, 1998)'
_computing_structure_refinement 'SHELXL97 (Sheldrick, 1997)'
_computing_structure_solution 'SHELXS97 (Sheldrick, 1997)'
_diffrn_ambient_temperature 220(2)
_diffrn_measured_fraction_theta_full 0.997
_diffrn_measured_fraction_theta_max 0.997
_diffrn_measurement_device_type 'STOE IPDS-1'
_diffrn_measurement_method '\f scans'
_diffrn_radiation_monochromator graphite
_diffrn_radiation_source 'fine-focus sealed tube'
_diffrn_radiation_type MoK\a
_diffrn_radiation_wavelength 0.71073
_diffrn_reflns_av_R_equivalents 0.0651
_diffrn_reflns_av_sigmaI/netI 0.0332
_diffrn_reflns_limit_h_max 11
_diffrn_reflns_limit_h_min -11
_diffrn_reflns_limit_k_max 14
_diffrn_reflns_limit_k_min -14
_diffrn_reflns_limit_l_max 13
_diffrn_reflns_limit_l_min -13
_diffrn_reflns_number 4886
_diffrn_reflns_theta_full 27.97
_diffrn_reflns_theta_max 27.97
_diffrn_reflns_theta_min 2.95
_diffrn_standards_decay_% 0
_diffrn_standards_interval_time 0
_diffrn_standards_number 0
_exptl_absorpt_coefficient_mu 8.215
_exptl_absorpt_correction_T_max 0.7254
_exptl_absorpt_correction_T_min 0.381
_exptl_absorpt_correction_type numerical
_exptl_absorpt_process_details 'X-SHAPE (Stoe, 1998)'
_exptl_crystal_colour colourless
_exptl_crystal_density_diffrn 2.557
_exptl_crystal_density_method 'not measured'
_exptl_crystal_description plate
_exptl_crystal_F_000 720
_exptl_crystal_size_max 0.15
_exptl_crystal_size_mid 0.10
_exptl_crystal_size_min 0.04
_refine_diff_density_max 1.857
_refine_diff_density_min -1.061
_refine_ls_extinction_coef 0.0041(5)
_refine_ls_extinction_expression Fc^*^=kFc[1+0.001xFc^2^\l^3^/sin(2\q)]^-1/4^
_refine_ls_extinction_method SHELXL97
_refine_ls_goodness_of_fit_ref 1.059
_refine_ls_hydrogen_treatment constr
_refine_ls_matrix_type full
_refine_ls_number_parameters 30
_refine_ls_number_reflns 704
_refine_ls_number_restraints 0
_refine_ls_restrained_S_all 1.059
_refine_ls_R_factor_all 0.0363
_refine_ls_R_factor_gt 0.0324
_refine_ls_shift/su_max 0.001
_refine_ls_shift/su_mean 0.000
_refine_ls_structure_factor_coef Fsqd
_refine_ls_weighting_details 'calc w=1/[\s^2^(Fo^2^)+(0.0590P)^2^] where P=(Fo^2^+2Fc^2^)/3'
_refine_ls_weighting_scheme calc
_refine_ls_wR_factor_gt 0.0858
_refine_ls_wR_factor_ref 0.0877
_reflns_number_gt 628
_reflns_number_total 704
_reflns_threshold_expression I>2\s(I)
_cod_data_source_file bt2080.cif
_cod_data_source_block I
_cod_database_code 2209106
_cod_database_fobs_code 2209106

loop_
_symmetry_equiv_pos_as_xyz
'x, y, z'
'-x, -y, z+1/2'
'-x, y, -z+1/2'
'x, -y, -z'
'x+1/2, y+1/2, z'
'-x+1/2, -y+1/2, z+1/2'
'-x+1/2, y+1/2, -z+1/2'
'x+1/2, -y+1/2, -z'
'-x, -y, -z'
'x, y, -z-1/2'
'x, -y, z-1/2'
'-x, y, z'
'-x+1/2, -y+1/2, -z'
'x+1/2, y+1/2, -z-1/2'
'x+1/2, -y+1/2, z-1/2'
'-x+1/2, y+1/2, z'

loop_
_atom_site_type_symbol
_atom_site_label
_atom_site_fract_x
_atom_site_fract_y
_atom_site_fract_z
_atom_site_U_iso_or_equiv
_atom_site_adp_type
_atom_site_calc_flag
_atom_site_refinement_flags
_atom_site_occupancy
Zn Zn1 0.0000 0.46469(7) 0.2500 0.0261(3) Uani d S 1
I I1 -0.25249(4) 0.57497(4) 0.2500 0.0389(2) Uani d S 1
N N1 0.0000 0.3449(4) 0.3950(4) 0.0356(11) Uani d S 1
C C1 0.0000 0.2733(5) 0.4677(5) 0.0337(11) Uani d S 1
C C2 0.0000 0.1787(5) 0.5595(6) 0.0500(19) Uani d S 1
H H2A 0.0000 0.2064 0.6458 0.060 Uiso d SR 1
H H2B 0.0899 0.1319 0.5395 0.075 Uiso d R 1

loop_
_atom_site_aniso_label
_atom_site_aniso_U_11
_atom_site_aniso_U_22
_atom_site_aniso_U_33
_atom_site_aniso_U_12
_atom_site_aniso_U_13
_atom_site_aniso_U_23
Zn1 0.0299(5) 0.0208(4) 0.0275(4) 0.000 0.000 0.000
I1 0.0282(3) 0.0394(3) 0.0490(3) 0.00608(13) 0.000 0.000
N1 0.042(3) 0.030(2) 0.035(2) 0.000 0.000 0.0034(18)
C1 0.047(3) 0.025(2) 0.029(2) 0.000 0.000 -0.004(2)
C2 0.082(6) 0.033(3) 0.035(3) 0.000 0.000 0.008(2)

loop_
_atom_type_symbol
_atom_type_description
_atom_type_scat_dispersion_real
_atom_type_scat_dispersion_imag
_atom_type_scat_source
C C 0.0033 0.0016 'International Tables Vol C Tables 4.2.6.8 and 6.1.1.4'
H H 0.0000 0.0000 'International Tables Vol C Tables 4.2.6.8 and 6.1.1.4'
N N 0.0061 0.0033 'International Tables Vol C Tables 4.2.6.8 and 6.1.1.4'
Zn Zn 0.2839 1.4301 'International Tables Vol C Tables 4.2.6.8 and 6.1.1.4'
I I -0.4742 1.8119 'International Tables Vol C Tables 4.2.6.8 and 6.1.1.4'

loop_
_geom_angle_atom_site_label_1
_geom_angle_atom_site_label_2
_geom_angle_atom_site_label_3
_geom_angle_site_symmetry_1
_geom_angle_site_symmetry_3
_geom_angle
_geom_angle_publ_flag
N1 Zn1 N1 10_556 . 96.3(3) y
N1 Zn1 I1 10_556 3 109.33(5) y
N1 Zn1 I1 . 3 109.33(5) y
N1 Zn1 I1 10_556 . 109.33(5) y
N1 Zn1 I1 . . 109.33(5) y
I1 Zn1 I1 3 . 120.50(3) y
C1 N1 Zn1 . . 175.0(4) ?
N1 C1 C2 . . 178.7(6) ?
C1 C2 H2A . . 112.7 ?
C1 C2 H2B . . 105.3 ?
H2A C2 H2B . . 112.7 ?

loop_
_geom_bond_atom_site_label_1
_geom_bond_atom_site_label_2
_geom_bond_site_symmetry_2
_geom_bond_distance
_geom_bond_publ_flag
Zn1 N1 10_556 2.046(5) y
Zn1 N1 . 2.046(5) y
Zn1 I1 3 2.5316(5) y
Zn1 I1 . 2.5316(5) y
N1 C1 . 1.118(8) ?
C1 C2 . 1.446(7) ?
C2 H2A . 0.9600 ?
C2 H2B . 0.9700 ?
